data_4082823
loop_
_publ_author_name
'Speck, J. Matth\"aus'
'Korb, Marcus'
'R\"uffer, Tobias'
'Hildebrandt, Alexander'
'Lang, Heinrich'

_publ_section_title
;
 Substituent Influence on Charge Transfer Interactions in
 \a,\a&#x2032;-Diferrocenylthiophenes
;
_journal_issue 18
_journal_name_full Organometallics
_journal_page_first 4813
_journal_paper_doi 10.1021/om500062h
_journal_volume 33
_journal_year 2014
_chemical_formula_moiety 'C28 H19 Br F6 Fe2'
_chemical_formula_sum 'C28 H19 Br F6 Fe2'
_chemical_formula_weight 661.04
_chemical_name_systematic
; 
 ? 
;
_space_group_IT_number 14
_symmetry_cell_setting monoclinic
_symmetry_space_group_name_Hall '-P 2yn'
_symmetry_space_group_name_H-M 'P 1 21/n 1'
_atom_sites_solution_hydrogens geom
_atom_sites_solution_primary direct
_atom_sites_solution_secondary difmap
_audit_creation_method SHELXL-97
_cell_angle_alpha 90.00
_cell_angle_beta 97.415(2)
_cell_angle_gamma 90.00
_cell_formula_units_Z 4
_cell_length_a 9.6500(2)
_cell_length_b 20.1919(4)
_cell_length_c 12.0152(3)
_cell_measurement_reflns_used 8741
_cell_measurement_temperature 105.8(10)
_cell_measurement_theta_max 28.3550
_cell_measurement_theta_min 3.5190
_cell_volume 2321.61(9)
_computing_cell_refinement
;
CrysAlisPro, Agilent Technologies,
Version 1.171.36.28 (release 01-02-2013 CrysAlis171 .NET)
(compiled Feb  1 2013,16:14:44)
;
_computing_data_collection
;
CrysAlisPro, Agilent Technologies,
Version 1.171.36.28 (release 01-02-2013 CrysAlis171 .NET)
(compiled Feb  1 2013,16:14:44)
;
_computing_data_reduction
;
CrysAlisPro, Agilent Technologies,
Version 1.171.36.28 (release 01-02-2013 CrysAlis171 .NET)
(compiled Feb  1 2013,16:14:44)
;
_computing_structure_refinement 'SHELXL-97 (Sheldrick, 1997)'
_computing_structure_solution 'SHELXS-97 (Sheldrick, 1990)'
_diffrn_ambient_temperature 105.5(10)
_diffrn_measured_fraction_theta_full 0.996
_diffrn_measured_fraction_theta_max 0.996
_diffrn_measurement_device_type 'oxford gemini s'
_diffrn_measurement_method '\w scans'
_diffrn_radiation_monochromator graphite
_diffrn_radiation_source 'fine-focus sealed tube'
_diffrn_radiation_type MoK\a
_diffrn_radiation_wavelength 0.71073
_diffrn_reflns_av_R_equivalents 0.0330
_diffrn_reflns_av_sigmaI/netI 0.0258
_diffrn_reflns_limit_h_max 11
_diffrn_reflns_limit_h_min -11
_diffrn_reflns_limit_k_max 24
_diffrn_reflns_limit_k_min -24
_diffrn_reflns_limit_l_max 14
_diffrn_reflns_limit_l_min -14
_diffrn_reflns_number 21701
_diffrn_reflns_theta_full 26.00
_diffrn_reflns_theta_max 26.00
_diffrn_reflns_theta_min 2.93
_diffrn_standards_decay_% 0
_diffrn_standards_interval_count 50
_diffrn_standards_interval_time 10
_diffrn_standards_number 2
_exptl_absorpt_coefficient_mu 3.036
_exptl_absorpt_correction_T_max 1.00000
_exptl_absorpt_correction_T_min 0.76730
_exptl_absorpt_correction_type multi-scan
_exptl_absorpt_process_details
;
CrysAlisPro, Agilent Technologies,
Version 1.171.36.28 (release 01-02-2013 CrysAlis171 .NET)
(compiled Feb  1 2013,16:14:44)
Empirical absorption correction using spherical harmonics,
 implemented in SCALE3 ABSPACK scaling algorithm.
;
_exptl_crystal_colour red
_exptl_crystal_density_diffrn 1.891
_exptl_crystal_density_method 'not measured'
_exptl_crystal_description block
_exptl_crystal_F_000 1312
_exptl_crystal_size_max 0.4
_exptl_crystal_size_mid 0.4
_exptl_crystal_size_min 0.4
_refine_diff_density_max 0.580
_refine_diff_density_min -0.633
_refine_diff_density_rms 0.078
_refine_ls_extinction_method none
_refine_ls_goodness_of_fit_ref 1.081
_refine_ls_hydrogen_treatment constr
_refine_ls_matrix_type full
_refine_ls_number_parameters 362
_refine_ls_number_reflns 4547
_refine_ls_number_restraints 114
_refine_ls_restrained_S_all 1.078
_refine_ls_R_factor_all 0.0365
_refine_ls_R_factor_gt 0.0311
_refine_ls_shift/su_max 0.001
_refine_ls_shift/su_mean 0.000
_refine_ls_structure_factor_coef Fsqd
_refine_ls_weighting_details 'calc w=1/[\s^2^(Fo^2^)+(0.0299P)^2^+3.3431P] where P=(Fo^2^+2Fc^2^)/3'
_refine_ls_weighting_scheme calc
_refine_ls_wR_factor_gt 0.0721
_refine_ls_wR_factor_ref 0.0741
_reflns_number_gt 4103
_reflns_number_total 4547
_reflns_threshold_expression >2sigma(I)
_cod_data_source_file om500062h_si_002.cif
_cod_data_source_block jms-77a
_cod_original_sg_symbol_H-M 'P 21/n'
_cod_database_code 4082823

loop_
_symmetry_equiv_pos_as_xyz
'x, y, z'
'-x+1/2, y+1/2, -z+1/2'
'-x, -y, -z'
'x-1/2, -y-1/2, z-1/2'

loop_
_atom_site_label
_atom_site_type_symbol
_atom_site_fract_x
_atom_site_fract_y
_atom_site_fract_z
_atom_site_U_iso_or_equiv
_atom_site_adp_type
_atom_site_occupancy
_atom_site_symmetry_multiplicity
_atom_site_calc_flag
_atom_site_refinement_flags
_atom_site_disorder_assembly
_atom_site_disorder_group
C1 C 0.2851(3) 0.22004(14) -0.1112(2) 0.0201(6) Uani 1 1 d . . .
C2 C 0.1602(3) 0.18475(14) -0.1488(2) 0.0202(6) Uani 1 1 d . . .
H2 H 0.1496 0.1512 -0.2023 0.024 Uiso 1 1 calc R . .
C3 C 0.0550(3) 0.21080(14) -0.0888(2) 0.0221(6) Uani 1 1 d . . .
H3 H -0.0378 0.1972 -0.0962 0.027 Uiso 1 1 calc R . .
C4 C 0.1156(3) 0.26107(14) -0.0156(3) 0.0256(6) Uani 1 1 d . . .
H4 H 0.0689 0.2861 0.0328 0.031 Uiso 1 1 calc R . .
C5 C 0.2589(3) 0.26682(14) -0.0284(2) 0.0243(6) Uani 1 1 d . . .
H5 H 0.3233 0.2957 0.0100 0.029 Uiso 1 1 calc R . .
C6 C 0.3798(3) 0.12347(13) 0.1107(2) 0.0154(5) Uani 1 1 d . . .
C7 C 0.2751(3) 0.07850(13) 0.0611(2) 0.0178(6) Uani 1 1 d . . .
H7 H 0.2883 0.0451 0.0102 0.021 Uiso 1 1 calc R . .
C8 C 0.1477(3) 0.09356(14) 0.1027(2) 0.0216(6) Uani 1 1 d . . .
H8 H 0.0633 0.0715 0.0842 0.026 Uiso 1 1 calc R . .
C9 C 0.1712(3) 0.14773(15) 0.1768(2) 0.0227(6) Uani 1 1 d . . .
H9 H 0.1046 0.1676 0.2154 0.027 Uiso 1 1 calc R . .
C10 C 0.3133(3) 0.16685(14) 0.1824(2) 0.0197(6) Uani 1 1 d . . .
H10 H 0.3560 0.2014 0.2250 0.024 Uiso 1 1 calc R . .
C11 C 0.5244(3) 0.12802(13) 0.0899(2) 0.0151(5) Uani 1 1 d . . .
C12 C 0.6264(3) 0.17452(13) 0.1380(2) 0.0198(6) Uani 1 1 d . . .
H12 H 0.6122 0.2069 0.1903 0.024 Uiso 1 1 calc R . .
C13 C 0.7527(3) 0.16313(14) 0.0927(2) 0.0233(6) Uani 1 1 d . . .
H13 H 0.8352 0.1870 0.1096 0.028 Uiso 1 1 calc R . .
C14 C 0.7314(3) 0.10922(15) 0.0175(2) 0.0220(6) Uani 1 1 d . . .
H14 H 0.7977 0.0914 -0.0237 0.026 Uiso 1 1 calc R . .
C15 C 0.5910(3) 0.08689(13) 0.0154(2) 0.0167(5) Uani 1 1 d . . .
H15 H 0.5499 0.0518 -0.0268 0.020 Uiso 1 1 calc R . .
C16 C 0.6357(3) 0.02711(13) 0.3056(2) 0.0158(5) Uani 1 1 d . . .
C17 C 0.6938(3) -0.01583(13) 0.2287(2) 0.0178(6) Uani 1 1 d . . .
H17 H 0.6479 -0.0511 0.1901 0.021 Uiso 1 1 calc R . .
C18 C 0.8330(3) 0.00456(14) 0.2216(2) 0.0206(6) Uani 1 1 d . . .
H18 H 0.8942 -0.0150 0.1776 0.025 Uiso 1 1 calc R . .
C19 C 0.8625(3) 0.05991(15) 0.2929(2) 0.0216(6) Uani 1 1 d . . .
H19 H 0.9466 0.0829 0.3040 0.026 Uiso 1 1 calc R . .
C20 C 0.7411(3) 0.07433(14) 0.3448(2) 0.0181(6) Uani 1 1 d . . .
H20 H 0.7321 0.1085 0.3953 0.022 Uiso 1 1 calc R . .
C21 C 0.4948(3) 0.02379(13) 0.3378(2) 0.0152(5) Uani 1 1 d . . .
C22 C 0.4093(3) -0.03101(13) 0.3089(2) 0.0160(5) Uani 1 1 d . . .
H22 H 0.4415 -0.0655 0.2679 0.019 Uiso 1 1 calc R . .
C24 C 0.2766(3) -0.03406(14) 0.3411(2) 0.0180(6) Uani 1 1 d . . .
C25 C 0.2252(3) 0.01643(14) 0.4025(2) 0.0180(6) Uani 1 1 d . . .
H25 H 0.1365 0.0137 0.4245 0.022 Uiso 1 1 calc R . .
C26 C 0.3094(3) 0.07103(14) 0.4302(2) 0.0183(6) Uani 1 1 d . A .
C27 C 0.4425(3) 0.07474(14) 0.3981(2) 0.0178(6) Uani 1 1 d . . .
H27 H 0.4974 0.1119 0.4172 0.021 Uiso 1 1 calc R . .
C28 C 0.1852(3) -0.09164(14) 0.3044(2) 0.0220(6) Uani 1 1 d . . .
C29 C 0.2576(3) 0.12747(16) 0.4938(2) 0.0252(6) Uani 1 1 d U . .
F1 F 0.25665(17) -0.14786(8) 0.29454(17) 0.0342(4) Uani 1 1 d . . .
F2 F 0.11176(17) -0.08119(8) 0.20244(14) 0.0261(4) Uani 1 1 d . . .
F3 F 0.09017(17) -0.10418(9) 0.37330(15) 0.0308(4) Uani 1 1 d . . .
F4 F 0.2863(12) 0.1888(7) 0.4517(13) 0.036(2) Uani 0.50 1 d PU A 1
F5 F 0.1149(7) 0.1303(4) 0.4828(7) 0.050(2) Uani 0.50 1 d PU A 1
F6 F 0.3005(9) 0.1301(7) 0.5970(9) 0.067(3) Uani 0.50 1 d PU A 1
F4' F 0.2558(13) 0.1815(6) 0.4402(12) 0.045(3) Uani 0.50 1 d PU A 2
F5' F 0.1401(8) 0.1145(5) 0.5314(7) 0.058(2) Uani 0.50 1 d PU A 2
F6' F 0.3500(7) 0.1370(6) 0.5924(8) 0.0322(14) Uani 0.50 1 d PU A 2
Fe1 Fe 0.21619(4) 0.173979(18) 0.02150(3) 0.01437(10) Uani 1 1 d . . .
Fe2 Fe 0.69675(4) 0.080236(18) 0.17446(3) 0.01377(10) Uani 1 1 d . . .
Br1 Br 0.45671(3) 0.211603(16) -0.16845(3) 0.02928(10) Uani 1 1 d . . .

loop_
_atom_site_aniso_label
_atom_site_aniso_U_11
_atom_site_aniso_U_22
_atom_site_aniso_U_33
_atom_site_aniso_U_23
_atom_site_aniso_U_13
_atom_site_aniso_U_12
C1 0.0198(14) 0.0197(14) 0.0196(14) 0.0080(11) -0.0019(11) -0.0009(11)
C2 0.0261(15) 0.0161(14) 0.0167(14) 0.0053(11) -0.0035(11) -0.0020(11)
C3 0.0188(14) 0.0214(15) 0.0242(15) 0.0068(12) -0.0043(11) 0.0019(11)
C4 0.0310(16) 0.0159(14) 0.0282(16) 0.0031(12) -0.0030(12) 0.0091(12)
C5 0.0292(16) 0.0123(13) 0.0286(16) 0.0045(11) -0.0069(12) -0.0020(11)
C6 0.0169(13) 0.0157(13) 0.0131(13) 0.0038(10) -0.0001(10) 0.0030(10)
C7 0.0191(13) 0.0138(13) 0.0200(14) 0.0038(11) 0.0010(11) 0.0008(11)
C8 0.0164(13) 0.0228(15) 0.0253(15) 0.0117(12) 0.0015(11) 0.0008(11)
C9 0.0195(14) 0.0329(16) 0.0168(14) 0.0062(12) 0.0059(11) 0.0089(12)
C10 0.0226(14) 0.0220(14) 0.0137(13) 0.0007(11) -0.0006(11) 0.0068(11)
C11 0.0178(13) 0.0137(13) 0.0131(12) 0.0039(10) -0.0009(10) 0.0013(10)
C12 0.0221(14) 0.0146(13) 0.0215(14) 0.0040(11) -0.0014(11) -0.0004(11)
C13 0.0177(14) 0.0242(15) 0.0269(16) 0.0102(12) -0.0014(11) -0.0052(11)
C14 0.0173(13) 0.0296(16) 0.0198(14) 0.0082(12) 0.0047(11) 0.0020(12)
C15 0.0178(13) 0.0183(13) 0.0136(13) 0.0019(10) -0.0001(10) 0.0012(11)
C16 0.0151(12) 0.0172(13) 0.0144(13) 0.0046(10) -0.0003(10) 0.0008(10)
C17 0.0166(13) 0.0162(13) 0.0206(14) 0.0020(11) 0.0025(11) 0.0014(11)
C18 0.0146(13) 0.0223(14) 0.0252(15) 0.0070(12) 0.0036(11) 0.0051(11)
C19 0.0116(13) 0.0270(15) 0.0245(15) 0.0080(12) -0.0039(11) -0.0010(11)
C20 0.0154(13) 0.0209(14) 0.0171(13) 0.0021(11) -0.0018(10) -0.0010(11)
C21 0.0151(12) 0.0176(13) 0.0120(13) 0.0051(10) -0.0014(10) 0.0007(10)
C22 0.0176(13) 0.0172(13) 0.0128(13) 0.0043(10) 0.0000(10) 0.0028(11)
C24 0.0163(13) 0.0204(14) 0.0168(13) 0.0078(11) 0.0004(10) -0.0001(11)
C25 0.0143(13) 0.0254(15) 0.0144(13) 0.0078(11) 0.0030(10) 0.0015(11)
C26 0.0202(13) 0.0241(14) 0.0107(13) 0.0023(11) 0.0026(10) 0.0014(11)
C27 0.0192(13) 0.0199(14) 0.0138(13) 0.0011(11) 0.0001(10) -0.0018(11)
C28 0.0158(13) 0.0224(15) 0.0282(16) 0.0047(12) 0.0038(11) -0.0004(11)
C29 0.0244(14) 0.0309(16) 0.0215(14) -0.0035(12) 0.0076(11) -0.0006(13)
F1 0.0227(9) 0.0177(9) 0.0620(13) 0.0028(8) 0.0044(8) -0.0009(7)
F2 0.0220(8) 0.0303(9) 0.0246(9) -0.0030(7) -0.0019(7) -0.0028(7)
F3 0.0251(9) 0.0344(10) 0.0348(10) 0.0042(8) 0.0109(7) -0.0116(8)
F4 0.037(3) 0.022(3) 0.055(6) -0.005(3) 0.027(3) -0.007(2)
F5 0.023(2) 0.046(4) 0.085(6) -0.035(4) 0.024(3) -0.006(2)
F6 0.116(7) 0.058(6) 0.020(3) -0.011(3) -0.013(5) 0.046(6)
F4' 0.085(7) 0.028(4) 0.022(3) 0.003(3) 0.010(4) 0.035(5)
F5' 0.035(3) 0.071(5) 0.077(5) -0.039(4) 0.038(3) -0.013(3)
F6' 0.038(3) 0.033(3) 0.024(2) -0.0070(19) -0.001(2) 0.008(3)
Fe1 0.01456(19) 0.01261(19) 0.0151(2) 0.00176(14) -0.00132(14) 0.00164(14)
Fe2 0.01054(18) 0.01521(19) 0.0152(2) 0.00201(14) 0.00043(14) -0.00027(14)
Br1 0.02669(17) 0.03380(19) 0.02752(17) 0.00912(13) 0.00412(12) -0.00498(13)

loop_
_atom_type_symbol
_atom_type_description
_atom_type_scat_dispersion_real
_atom_type_scat_dispersion_imag
_atom_type_scat_source
C C 0.0033 0.0016 'International Tables Vol C Tables 4.2.6.8 and 6.1.1.4'
H H 0.0000 0.0000 'International Tables Vol C Tables 4.2.6.8 and 6.1.1.4'
F F 0.0171 0.0103 'International Tables Vol C Tables 4.2.6.8 and 6.1.1.4'
Fe Fe 0.3463 0.8444 'International Tables Vol C Tables 4.2.6.8 and 6.1.1.4'
Br Br -0.2901 2.4595 'International Tables Vol C Tables 4.2.6.8 and 6.1.1.4'

loop_
_geom_angle_atom_site_label_1
_geom_angle_atom_site_label_2
_geom_angle_atom_site_label_3
_geom_angle
C5 C1 C2 109.6(3)
C5 C1 Br1 124.2(2)
C2 C1 Br1 126.0(2)
C5 C1 Fe1 69.40(16)
C2 C1 Fe1 70.75(16)
Br1 C1 Fe1 129.68(14)
C3 C2 C1 106.6(3)
C3 C2 Fe1 69.36(16)
C1 C2 Fe1 68.56(15)
C3 C2 H2 126.7
C1 C2 H2 126.7
Fe1 C2 H2 126.9
C4 C3 C2 108.4(3)
C4 C3 Fe1 68.94(15)
C2 C3 Fe1 70.19(15)
C4 C3 H3 125.8
C2 C3 H3 125.8
Fe1 C3 H3 126.6
C5 C4 C3 108.8(3)
C5 C4 Fe1 69.46(16)
C3 C4 Fe1 70.35(16)
C5 C4 H4 125.6
C3 C4 H4 125.6
Fe1 C4 H4 126.2
C4 C5 C1 106.7(2)
C4 C5 Fe1 69.71(16)
C1 C5 Fe1 69.69(16)
C4 C5 H5 126.7
C1 C5 H5 126.7
Fe1 C5 H5 125.5
C7 C6 C10 106.9(2)
C7 C6 C11 127.7(2)
C10 C6 C11 125.3(2)
C7 C6 Fe1 69.19(14)
C10 C6 Fe1 68.81(14)
C11 C6 Fe1 124.62(18)
C8 C7 C6 108.3(2)
C8 C7 Fe1 69.69(15)
C6 C7 Fe1 70.07(15)
C8 C7 H7 125.8
C6 C7 H7 125.8
Fe1 C7 H7 126.0
C9 C8 C7 108.2(2)
C9 C8 Fe1 69.52(16)
C7 C8 Fe1 69.79(15)
C9 C8 H8 125.9
C7 C8 H8 125.9
Fe1 C8 H8 126.4
C8 C9 C10 108.5(2)
C8 C9 Fe1 70.12(16)
C10 C9 Fe1 69.75(16)
C8 C9 H9 125.8
C10 C9 H9 125.8
Fe1 C9 H9 125.9
C9 C10 C6 108.0(2)
C9 C10 Fe1 69.58(15)
C6 C10 Fe1 70.20(14)
C9 C10 H10 126.0
C6 C10 H10 126.0
Fe1 C10 H10 125.8
C12 C11 C15 107.0(2)
C12 C11 C6 126.9(2)
C15 C11 C6 126.1(2)
C12 C11 Fe2 68.91(14)
C15 C11 Fe2 68.88(14)
C6 C11 Fe2 127.93(18)
C13 C12 C11 108.7(3)
C13 C12 Fe2 69.71(16)
C11 C12 Fe2 70.58(15)
C13 C12 H12 125.7
C11 C12 H12 125.7
Fe2 C12 H12 125.6
C14 C13 C12 108.0(2)
C14 C13 Fe2 69.63(16)
C12 C13 Fe2 69.85(16)
C14 C13 H13 126.0
C12 C13 H13 126.0
Fe2 C13 H13 126.1
C13 C14 C15 108.3(2)
C13 C14 Fe2 69.96(16)
C15 C14 Fe2 69.91(15)
C13 C14 H14 125.9
C15 C14 H14 125.9
Fe2 C14 H14 125.9
C14 C15 C11 107.9(2)
C14 C15 Fe2 69.35(15)
C11 C15 Fe2 70.45(14)
C14 C15 H15 126.0
C11 C15 H15 126.0
Fe2 C15 H15 125.8
C20 C16 C17 107.2(2)
C20 C16 C21 126.2(2)
C17 C16 C21 126.7(2)
C20 C16 Fe2 69.00(15)
C17 C16 Fe2 69.31(15)
C21 C16 Fe2 126.54(18)
C18 C17 C16 108.4(2)
C18 C17 Fe2 69.72(15)
C16 C17 Fe2 69.81(15)
C18 C17 H17 125.8
C16 C17 H17 125.8
Fe2 C17 H17 126.3
C19 C18 C17 108.1(2)
C19 C18 Fe2 69.49(15)
C17 C18 Fe2 69.76(15)
C19 C18 H18 125.9
C17 C18 H18 125.9
Fe2 C18 H18 126.4
C18 C19 C20 108.3(2)
C18 C19 Fe2 70.01(15)
C20 C19 Fe2 69.49(15)
C18 C19 H19 125.9
C20 C19 H19 125.9
Fe2 C19 H19 126.2
C19 C20 C16 108.0(2)
C19 C20 Fe2 69.58(16)
C16 C20 Fe2 70.14(15)
C19 C20 H20 126.0
C16 C20 H20 126.0
Fe2 C20 H20 125.9
C27 C21 C22 118.2(2)
C27 C21 C16 121.1(2)
C22 C21 C16 120.7(2)
C24 C22 C21 120.2(3)
C24 C22 H22 119.9
C21 C22 H22 119.9
C22 C24 C25 121.5(3)
C22 C24 C28 119.0(3)
C25 C24 C28 119.4(2)
C26 C25 C24 118.3(2)
C26 C25 H25 120.8
C24 C25 H25 120.8
C25 C26 C27 120.7(3)
C25 C26 C29 120.4(2)
C27 C26 C29 118.9(2)
C26 C27 C21 121.0(2)
C26 C27 H27 119.5
C21 C27 H27 119.5
F3 C28 F1 107.2(2)
F3 C28 F2 105.7(2)
F1 C28 F2 105.5(2)
F3 C28 C24 113.1(2)
F1 C28 C24 113.2(2)
F2 C28 C24 111.6(2)
F6 C29 F4' 116.5(10)
F6 C29 F5' 81.8(6)
F4' C29 F5' 113.3(7)
F6 C29 F5 107.1(6)
F4' C29 F5 88.2(7)
F5' C29 F5 29.5(4)
F6 C29 F4 105.5(9)
F4' C29 F4 14.0(10)
F5' C29 F4 122.3(8)
F5 C29 F4 100.1(6)
F6 C29 F6' 21.1(7)
F4' C29 F6' 106.1(8)
F5' C29 F6' 102.9(5)
F5 C29 F6' 126.8(5)
F4 C29 F6' 92.9(8)
F6 C29 C26 116.6(6)
F4' C29 C26 112.4(7)
F5' C29 C26 112.8(5)
F5 C29 C26 112.4(4)
F4 C29 C26 113.6(7)
F6' C29 C26 108.6(5)
C5 Fe1 C4 40.84(12)
C5 Fe1 C1 40.91(12)
C4 Fe1 C1 68.07(12)
C5 Fe1 C9 125.91(12)
C4 Fe1 C9 105.89(12)
C1 Fe1 C9 165.33(12)
C5 Fe1 C10 105.03(12)
C4 Fe1 C10 114.65(12)
C1 Fe1 C10 128.25(11)
C9 Fe1 C10 40.67(11)
C5 Fe1 C8 164.82(12)
C4 Fe1 C8 128.11(12)
C1 Fe1 C8 153.63(12)
C9 Fe1 C8 40.36(12)
C10 Fe1 C8 68.28(12)
C5 Fe1 C7 151.43(12)
C4 Fe1 C7 167.61(12)
C1 Fe1 C7 120.28(11)
C9 Fe1 C7 68.19(12)
C10 Fe1 C7 68.53(11)
C8 Fe1 C7 40.53(11)
C5 Fe1 C3 68.86(11)
C4 Fe1 C3 40.71(11)
C1 Fe1 C3 67.92(11)
C9 Fe1 C3 116.89(11)
C10 Fe1 C3 148.82(12)
C8 Fe1 C3 109.34(11)
C7 Fe1 C3 131.04(11)
C5 Fe1 C2 69.24(11)
C4 Fe1 C2 68.51(12)
C1 Fe1 C2 40.69(11)
C9 Fe1 C2 151.26(11)
C10 Fe1 C2 167.89(11)
C8 Fe1 C2 119.85(11)
C7 Fe1 C2 111.07(11)
C3 Fe1 C2 40.45(11)
C5 Fe1 C6 116.13(11)
C4 Fe1 C6 148.82(11)
C1 Fe1 C6 109.20(11)
C9 Fe1 C6 68.58(11)
C10 Fe1 C6 40.99(10)
C8 Fe1 C6 68.42(10)
C7 Fe1 C6 40.73(10)
C3 Fe1 C6 169.47(11)
C2 Fe1 C6 130.87(11)
C20 Fe2 C19 40.92(11)
C20 Fe2 C14 154.81(11)
C19 Fe2 C14 119.63(11)
C20 Fe2 C18 68.58(11)
C19 Fe2 C18 40.49(12)
C14 Fe2 C18 107.05(11)
C20 Fe2 C17 68.58(11)
C19 Fe2 C17 68.25(11)
C14 Fe2 C17 125.17(12)
C18 Fe2 C17 40.53(10)
C20 Fe2 C13 119.65(11)
C19 Fe2 C13 105.51(11)
C14 Fe2 C13 40.42(12)
C18 Fe2 C13 122.89(11)
C17 Fe2 C13 160.45(11)
C20 Fe2 C12 106.84(11)
C19 Fe2 C12 122.97(11)
C14 Fe2 C12 68.02(12)
C18 Fe2 C12 159.33(11)
C17 Fe2 C12 158.44(11)
C13 Fe2 C12 40.43(11)
C20 Fe2 C15 162.44(11)
C19 Fe2 C15 156.02(11)
C14 Fe2 C15 40.73(10)
C18 Fe2 C15 122.07(11)
C17 Fe2 C15 109.45(11)
C13 Fe2 C15 68.28(11)
C12 Fe2 C15 68.21(11)
C20 Fe2 C16 40.86(10)
C19 Fe2 C16 68.70(11)
C14 Fe2 C16 162.74(11)
C18 Fe2 C16 68.64(11)
C17 Fe2 C16 40.88(10)
C13 Fe2 C16 156.05(12)
C12 Fe2 C16 121.94(11)
C15 Fe2 C16 126.25(10)
C20 Fe2 C11 124.78(11)
C19 Fe2 C11 160.54(11)
C14 Fe2 C11 68.33(11)
C18 Fe2 C11 158.33(11)
C17 Fe2 C11 123.63(10)
C13 Fe2 C11 68.22(10)
C12 Fe2 C11 40.51(10)
C15 Fe2 C11 40.67(10)
C16 Fe2 C11 109.12(10)

loop_
_geom_bond_atom_site_label_1
_geom_bond_atom_site_label_2
_geom_bond_distance
C1 C5 1.418(4)
C1 C2 1.422(4)
C1 Br1 1.881(3)
C1 Fe1 2.031(3)
C2 C3 1.420(4)
C2 Fe1 2.060(3)
C2 H2 0.9300
C3 C4 1.419(4)
C3 Fe1 2.049(3)
C3 H3 0.9300
C4 C5 1.415(4)
C4 Fe1 2.030(3)
C4 H4 0.9300
C5 Fe1 2.027(3)
C5 H5 0.9300
C6 C7 1.430(4)
C6 C10 1.436(4)
C6 C11 1.452(4)
C6 Fe1 2.060(2)
C7 C8 1.419(4)
C7 Fe1 2.049(3)
C7 H7 0.9300
C8 C9 1.410(4)
C8 Fe1 2.047(3)
C8 H8 0.9300
C9 C10 1.418(4)
C9 Fe1 2.039(3)
C9 H9 0.9300
C10 Fe1 2.042(3)
C10 H10 0.9300
C11 C12 1.427(4)
C11 C15 1.433(4)
C11 Fe2 2.072(2)
C12 C13 1.416(4)
C12 Fe2 2.050(3)
C12 H12 0.9300
C13 C14 1.413(4)
C13 Fe2 2.048(3)
C13 H13 0.9300
C14 C15 1.425(4)
C14 Fe2 2.043(3)
C14 H14 0.9300
C15 Fe2 2.051(3)
C15 H15 0.9300
C16 C20 1.429(4)
C16 C17 1.433(4)
C16 C21 1.462(4)
C16 Fe2 2.055(3)
C17 C18 1.418(4)
C17 Fe2 2.048(3)
C17 H17 0.9300
C18 C19 1.415(4)
C18 Fe2 2.047(3)
C18 H18 0.9300
C19 C20 1.426(4)
C19 Fe2 2.040(3)
C19 H19 0.9300
C20 Fe2 2.039(3)
C20 H20 0.9300
C21 C27 1.390(4)
C21 C22 1.397(4)
C22 C24 1.386(4)
C22 H22 0.9300
C24 C25 1.387(4)
C24 C28 1.491(4)
C25 C26 1.384(4)
C25 H25 0.9300
C26 C27 1.390(4)
C26 C29 1.494(4)
C27 H27 0.9300
C28 F3 1.336(3)
C28 F1 1.342(3)
C28 F2 1.350(3)
C29 F6 1.256(10)
C29 F4' 1.266(11)
C29 F5' 1.300(8)
C29 F5 1.367(8)
C29 F4 1.379(11)
C29 F6' 1.400(9)

loop_
_geom_torsion_atom_site_label_1
_geom_torsion_atom_site_label_2
_geom_torsion_atom_site_label_3
_geom_torsion_atom_site_label_4
_geom_torsion
C5 C1 C2 C3 0.6(3)
Br1 C1 C2 C3 -175.19(19)
Fe1 C1 C2 C3 59.21(18)
C5 C1 C2 Fe1 -58.64(19)
Br1 C1 C2 Fe1 125.6(2)
C1 C2 C3 C4 -0.2(3)
Fe1 C2 C3 C4 58.54(19)
C1 C2 C3 Fe1 -58.70(18)
C2 C3 C4 C5 -0.3(3)
Fe1 C3 C4 C5 59.00(19)
C2 C3 C4 Fe1 -59.31(19)
C3 C4 C5 C1 0.6(3)
Fe1 C4 C5 C1 60.20(19)
C3 C4 C5 Fe1 -59.55(19)
C2 C1 C5 C4 -0.8(3)
Br1 C1 C5 C4 175.09(19)
Fe1 C1 C5 C4 -60.21(19)
C2 C1 C5 Fe1 59.46(19)
Br1 C1 C5 Fe1 -124.7(2)
C10 C6 C7 C8 -0.7(3)
C11 C6 C7 C8 -177.7(2)
Fe1 C6 C7 C8 -59.39(18)
C10 C6 C7 Fe1 58.68(18)
C11 C6 C7 Fe1 -118.3(3)
C6 C7 C8 C9 0.6(3)
Fe1 C7 C8 C9 -59.07(19)
C6 C7 C8 Fe1 59.63(18)
C7 C8 C9 C10 -0.2(3)
Fe1 C8 C9 C10 -59.42(19)
C7 C8 C9 Fe1 59.24(18)
C8 C9 C10 C6 -0.3(3)
Fe1 C9 C10 C6 -59.92(18)
C8 C9 C10 Fe1 59.65(19)
C7 C6 C10 C9 0.6(3)
C11 C6 C10 C9 177.7(2)
Fe1 C6 C10 C9 59.52(18)
C7 C6 C10 Fe1 -58.92(17)
C11 C6 C10 Fe1 118.2(3)
C7 C6 C11 C12 178.1(3)
C10 C6 C11 C12 1.6(4)
Fe1 C6 C11 C12 88.8(3)
C7 C6 C11 C15 -0.9(4)
C10 C6 C11 C15 -177.4(2)
Fe1 C6 C11 C15 -90.2(3)
C7 C6 C11 Fe2 -91.1(3)
C10 C6 C11 Fe2 92.4(3)
Fe1 C6 C11 Fe2 179.59(13)
C15 C11 C12 C13 1.0(3)
C6 C11 C12 C13 -178.2(2)
Fe2 C11 C12 C13 59.51(18)
C15 C11 C12 Fe2 -58.54(17)
C6 C11 C12 Fe2 122.3(3)
C11 C12 C13 C14 -0.7(3)
Fe2 C12 C13 C14 59.36(19)
C11 C12 C13 Fe2 -60.04(18)
C12 C13 C14 C15 0.1(3)
Fe2 C13 C14 C15 59.63(18)
C12 C13 C14 Fe2 -59.51(19)
C13 C14 C15 C11 0.5(3)
Fe2 C14 C15 C11 60.13(18)
C13 C14 C15 Fe2 -59.66(19)
C12 C11 C15 C14 -0.9(3)
C6 C11 C15 C14 178.3(2)
Fe2 C11 C15 C14 -59.44(18)
C12 C11 C15 Fe2 58.56(17)
C6 C11 C15 Fe2 -122.3(3)
C20 C16 C17 C18 0.4(3)
C21 C16 C17 C18 -180.0(2)
Fe2 C16 C17 C18 59.22(18)
C20 C16 C17 Fe2 -58.84(17)
C21 C16 C17 Fe2 120.8(3)
C16 C17 C18 C19 -0.2(3)
Fe2 C17 C18 C19 59.11(19)
C16 C17 C18 Fe2 -59.28(18)
C17 C18 C19 C20 -0.1(3)
Fe2 C18 C19 C20 59.16(18)
C17 C18 C19 Fe2 -59.27(18)
C18 C19 C20 C16 0.4(3)
Fe2 C19 C20 C16 59.83(18)
C18 C19 C20 Fe2 -59.48(18)
C17 C16 C20 C19 -0.5(3)
C21 C16 C20 C19 179.9(2)
Fe2 C16 C20 C19 -59.48(18)
C17 C16 C20 Fe2 59.03(17)
C21 C16 C20 Fe2 -120.6(3)
C20 C16 C21 C27 10.7(4)
C17 C16 C21 C27 -168.9(2)
Fe2 C16 C21 C27 -78.7(3)
C20 C16 C21 C22 -169.1(2)
C17 C16 C21 C22 11.3(4)
Fe2 C16 C21 C22 101.5(3)
C27 C21 C22 C24 -0.7(4)
C16 C21 C22 C24 179.1(2)
C21 C22 C24 C25 -0.2(4)
C21 C22 C24 C28 177.1(2)
C22 C24 C25 C26 0.8(4)
C28 C24 C25 C26 -176.5(2)
C24 C25 C26 C27 -0.6(4)
C24 C25 C26 C29 178.5(2)
C25 C26 C27 C21 -0.2(4)
C29 C26 C27 C21 -179.4(2)
C22 C21 C27 C26 0.9(4)
C16 C21 C27 C26 -179.0(2)
C22 C24 C28 F3 154.1(2)
C25 C24 C28 F3 -28.6(3)
C22 C24 C28 F1 31.9(4)
C25 C24 C28 F1 -150.8(2)
C22 C24 C28 F2 -87.0(3)
C25 C24 C28 F2 90.4(3)
C25 C26 C29 F6 101.4(6)
C27 C26 C29 F6 -79.4(6)
C25 C26 C29 F4' -120.3(7)
C27 C26 C29 F4' 58.8(7)
C25 C26 C29 F5' 9.2(5)
C27 C26 C29 F5' -171.6(4)
C25 C26 C29 F5 -22.7(5)
C27 C26 C29 F5 156.4(4)
C25 C26 C29 F4 -135.5(6)
C27 C26 C29 F4 43.7(7)
C25 C26 C29 F6' 122.6(5)
C27 C26 C29 F6' -58.2(5)
C1 C5 Fe1 C4 -117.6(2)
C4 C5 Fe1 C1 117.6(2)
C4 C5 Fe1 C9 -71.3(2)
C1 C5 Fe1 C9 171.16(15)
C4 C5 Fe1 C10 -110.46(18)
C1 C5 Fe1 C10 131.97(16)
C4 C5 Fe1 C8 -48.7(5)
C1 C5 Fe1 C8 -166.3(4)
C4 C5 Fe1 C7 176.9(2)
C1 C5 Fe1 C7 59.4(3)
C4 C5 Fe1 C3 37.31(17)
C1 C5 Fe1 C3 -80.26(17)
C4 C5 Fe1 C2 80.76(18)
C1 C5 Fe1 C2 -36.80(16)
C4 C5 Fe1 C6 -152.83(17)
C1 C5 Fe1 C6 89.61(17)
C3 C4 Fe1 C5 119.9(3)
C5 C4 Fe1 C1 -38.75(17)
C3 C4 Fe1 C1 81.18(19)
C5 C4 Fe1 C9 127.11(18)
C3 C4 Fe1 C9 -112.97(18)
C5 C4 Fe1 C10 84.58(19)
C3 C4 Fe1 C10 -155.49(17)
C5 C4 Fe1 C8 165.52(17)
C3 C4 Fe1 C8 -74.6(2)
C5 C4 Fe1 C7 -173.2(5)
C3 C4 Fe1 C7 -53.3(6)
C5 C4 Fe1 C3 -119.9(3)
C5 C4 Fe1 C2 -82.70(18)
C3 C4 Fe1 C2 37.22(17)
C5 C4 Fe1 C6 52.4(3)
C3 C4 Fe1 C6 172.3(2)
C2 C1 Fe1 C5 -120.8(2)
Br1 C1 Fe1 C5 117.9(3)
C5 C1 Fe1 C4 38.68(17)
C2 C1 Fe1 C4 -82.10(18)
Br1 C1 Fe1 C4 156.6(2)
C5 C1 Fe1 C9 -29.4(5)
C2 C1 Fe1 C9 -150.2(4)
Br1 C1 Fe1 C9 88.5(5)
C5 C1 Fe1 C10 -66.1(2)
C2 C1 Fe1 C10 173.12(16)
Br1 C1 Fe1 C10 51.8(2)
C5 C1 Fe1 C8 172.0(2)
C2 C1 Fe1 C8 51.2(3)
Br1 C1 Fe1 C8 -70.1(3)
C5 C1 Fe1 C7 -151.54(16)
C2 C1 Fe1 C7 87.68(18)
Br1 C1 Fe1 C7 -33.6(2)
C5 C1 Fe1 C3 82.75(18)
C2 C1 Fe1 C3 -38.03(17)
Br1 C1 Fe1 C3 -159.4(2)
C5 C1 Fe1 C2 120.8(2)
Br1 C1 Fe1 C2 -121.3(3)
C5 C1 Fe1 C6 -108.08(17)
C2 C1 Fe1 C6 131.14(17)
Br1 C1 Fe1 C6 9.8(2)
C8 C9 Fe1 C5 171.08(16)
C10 C9 Fe1 C5 -69.4(2)
C8 C9 Fe1 C4 130.99(17)
C10 C9 Fe1 C4 -109.52(18)
C8 C9 Fe1 C1 -165.5(4)
C10 C9 Fe1 C1 -46.0(5)
C8 C9 Fe1 C10 -119.5(2)
C10 C9 Fe1 C8 119.5(2)
C8 C9 Fe1 C7 -37.49(15)
C10 C9 Fe1 C7 82.00(17)
C8 C9 Fe1 C3 88.67(18)
C10 C9 Fe1 C3 -151.84(16)
C8 C9 Fe1 C2 56.8(3)
C10 C9 Fe1 C2 176.3(2)
C8 C9 Fe1 C6 -81.46(17)
C10 C9 Fe1 C6 38.03(16)
C9 C10 Fe1 C5 128.27(18)
C6 C10 Fe1 C5 -112.72(17)
C9 C10 Fe1 C4 85.9(2)
C6 C10 Fe1 C4 -155.10(16)
C9 C10 Fe1 C1 166.58(17)
C6 C10 Fe1 C1 -74.4(2)
C6 C10 Fe1 C9 119.0(2)
C9 C10 Fe1 C8 -37.36(17)
C6 C10 Fe1 C8 81.66(17)
C9 C10 Fe1 C7 -81.09(18)
C6 C10 Fe1 C7 37.92(15)
C9 C10 Fe1 C3 54.4(3)
C6 C10 Fe1 C3 173.4(2)
C9 C10 Fe1 C2 -171.6(5)
C6 C10 Fe1 C2 -52.6(6)
C9 C10 Fe1 C6 -119.0(2)
C9 C8 Fe1 C5 -28.7(5)
C7 C8 Fe1 C5 -148.2(4)
C9 C8 Fe1 C4 -67.3(2)
C7 C8 Fe1 C4 173.11(16)
C9 C8 Fe1 C1 171.8(2)
C7 C8 Fe1 C1 52.2(3)
C7 C8 Fe1 C9 -119.6(2)
C9 C8 Fe1 C10 37.64(16)
C7 C8 Fe1 C10 -81.94(17)
C9 C8 Fe1 C7 119.6(2)
C9 C8 Fe1 C3 -109.10(17)
C7 C8 Fe1 C3 131.33(17)
C9 C8 Fe1 C2 -152.35(16)
C7 C8 Fe1 C2 88.08(18)
C9 C8 Fe1 C6 81.89(17)
C7 C8 Fe1 C6 -37.68(16)
C8 C7 Fe1 C5 163.2(2)
C6 C7 Fe1 C5 43.8(3)
C8 C7 Fe1 C4 -26.1(6)
C6 C7 Fe1 C4 -145.5(5)
C8 C7 Fe1 C1 -156.01(16)
C6 C7 Fe1 C1 84.58(18)
C8 C7 Fe1 C9 37.35(17)
C6 C7 Fe1 C9 -82.06(17)
C8 C7 Fe1 C10 81.26(18)
C6 C7 Fe1 C10 -38.15(16)
C6 C7 Fe1 C8 -119.4(2)
C8 C7 Fe1 C3 -70.0(2)
C6 C7 Fe1 C3 170.62(16)
C8 C7 Fe1 C2 -111.73(17)
C6 C7 Fe1 C2 128.85(16)
C8 C7 Fe1 C6 119.4(2)
C4 C3 Fe1 C5 -37.42(18)
C2 C3 Fe1 C5 82.40(18)
C2 C3 Fe1 C4 119.8(2)
C4 C3 Fe1 C1 -81.58(19)
C2 C3 Fe1 C1 38.25(16)
C4 C3 Fe1 C9 83.2(2)
C2 C3 Fe1 C9 -157.00(17)
C4 C3 Fe1 C10 46.7(3)
C2 C3 Fe1 C10 166.6(2)
C4 C3 Fe1 C8 126.51(19)
C2 C3 Fe1 C8 -113.67(17)
C4 C3 Fe1 C7 166.82(18)
C2 C3 Fe1 C7 -73.4(2)
C4 C3 Fe1 C2 -119.8(2)
C4 C3 Fe1 C6 -157.6(6)
C2 C3 Fe1 C6 -37.8(7)
C3 C2 Fe1 C5 -81.38(18)
C1 C2 Fe1 C5 37.00(17)
C3 C2 Fe1 C4 -37.45(17)
C1 C2 Fe1 C4 80.92(18)
C3 C2 Fe1 C1 -118.4(2)
C3 C2 Fe1 C9 46.5(3)
C1 C2 Fe1 C9 164.8(2)
C3 C2 Fe1 C10 -145.0(5)
C1 C2 Fe1 C10 -26.6(6)
C3 C2 Fe1 C8 85.15(19)
C1 C2 Fe1 C8 -156.48(16)
C3 C2 Fe1 C7 129.25(17)
C1 C2 Fe1 C7 -112.38(17)
C1 C2 Fe1 C3 118.4(2)
C3 C2 Fe1 C6 171.48(16)
C1 C2 Fe1 C6 -70.2(2)
C7 C6 Fe1 C5 -158.35(17)
C10 C6 Fe1 C5 82.87(19)
C11 C6 Fe1 C5 -36.2(3)
C7 C6 Fe1 C4 166.4(2)
C10 C6 Fe1 C4 47.7(3)
C11 C6 Fe1 C4 -71.4(3)
C7 C6 Fe1 C1 -114.45(17)
C10 C6 Fe1 C1 126.78(17)
C11 C6 Fe1 C1 7.7(3)
C7 C6 Fe1 C9 81.02(17)
C10 C6 Fe1 C9 -37.75(17)
C11 C6 Fe1 C9 -156.8(3)
C7 C6 Fe1 C10 118.8(2)
C11 C6 Fe1 C10 -119.1(3)
C7 C6 Fe1 C8 37.49(16)
C10 C6 Fe1 C8 -81.28(18)
C11 C6 Fe1 C8 159.6(3)
C10 C6 Fe1 C7 -118.8(2)
C11 C6 Fe1 C7 122.2(3)
C7 C6 Fe1 C3 -42.2(7)
C10 C6 Fe1 C3 -161.0(6)
C11 C6 Fe1 C3 79.9(7)
C7 C6 Fe1 C2 -74.0(2)
C10 C6 Fe1 C2 167.27(16)
C11 C6 Fe1 C2 48.2(3)
C16 C20 Fe2 C19 -119.1(2)
C19 C20 Fe2 C14 -47.2(3)
C16 C20 Fe2 C14 -166.3(2)
C19 C20 Fe2 C18 37.38(16)
C16 C20 Fe2 C18 -81.69(17)
C19 C20 Fe2 C17 81.07(17)
C16 C20 Fe2 C17 -38.01(15)
C19 C20 Fe2 C13 -79.23(19)
C16 C20 Fe2 C13 161.70(16)
C19 C20 Fe2 C12 -121.26(17)
C16 C20 Fe2 C12 119.67(16)
C19 C20 Fe2 C15 168.0(3)
C16 C20 Fe2 C15 48.9(4)
C19 C20 Fe2 C16 119.1(2)
C19 C20 Fe2 C11 -162.07(16)
C16 C20 Fe2 C11 78.86(18)
C18 C19 Fe2 C20 119.5(2)
C18 C19 Fe2 C14 -81.57(19)
C20 C19 Fe2 C14 158.93(16)
C20 C19 Fe2 C18 -119.5(2)
C18 C19 Fe2 C17 37.54(16)
C20 C19 Fe2 C17 -81.96(17)
C18 C19 Fe2 C13 -122.88(17)
C20 C19 Fe2 C13 117.62(17)
C18 C19 Fe2 C12 -163.28(16)
C20 C19 Fe2 C12 77.23(19)
C18 C19 Fe2 C15 -51.6(3)
C20 C19 Fe2 C15 -171.1(2)
C18 C19 Fe2 C16 81.64(17)
C20 C19 Fe2 C16 -37.85(16)
C18 C19 Fe2 C11 168.9(3)
C20 C19 Fe2 C11 49.4(4)
C13 C14 Fe2 C20 -45.3(3)
C15 C14 Fe2 C20 -164.5(2)
C13 C14 Fe2 C19 -78.85(19)
C15 C14 Fe2 C19 161.87(16)
C13 C14 Fe2 C18 -121.06(17)
C15 C14 Fe2 C18 119.66(17)
C13 C14 Fe2 C17 -161.91(16)
C15 C14 Fe2 C17 78.81(19)
C15 C14 Fe2 C13 -119.3(2)
C13 C14 Fe2 C12 37.61(16)
C15 C14 Fe2 C12 -81.67(17)
C13 C14 Fe2 C15 119.3(2)
C13 C14 Fe2 C16 166.2(3)
C15 C14 Fe2 C16 46.9(4)
C13 C14 Fe2 C11 81.41(17)
C15 C14 Fe2 C11 -37.87(16)
C19 C18 Fe2 C20 -37.77(16)
C17 C18 Fe2 C20 81.67(17)
C17 C18 Fe2 C19 119.4(2)
C19 C18 Fe2 C14 115.92(17)
C17 C18 Fe2 C14 -124.64(17)
C19 C18 Fe2 C17 -119.4(2)
C19 C18 Fe2 C13 74.5(2)
C17 C18 Fe2 C13 -166.05(16)
C19 C18 Fe2 C12 43.1(4)
C17 C18 Fe2 C12 162.6(3)
C19 C18 Fe2 C15 157.92(16)
C17 C18 Fe2 C15 -82.64(19)
C19 C18 Fe2 C16 -81.80(17)
C17 C18 Fe2 C16 37.64(16)
C19 C18 Fe2 C11 -170.0(3)
C17 C18 Fe2 C11 -50.5(4)
C18 C17 Fe2 C20 -81.67(18)
C16 C17 Fe2 C20 37.98(15)
C18 C17 Fe2 C19 -37.51(17)
C16 C17 Fe2 C19 82.15(16)
C18 C17 Fe2 C14 74.2(2)
C16 C17 Fe2 C14 -166.14(15)
C16 C17 Fe2 C18 119.7(2)
C18 C17 Fe2 C13 37.2(4)
C16 C17 Fe2 C13 156.9(3)
C18 C17 Fe2 C12 -163.3(3)
C16 C17 Fe2 C12 -43.6(4)
C18 C17 Fe2 C15 116.96(17)
C16 C17 Fe2 C15 -123.39(15)
C18 C17 Fe2 C16 -119.7(2)
C18 C17 Fe2 C11 159.97(16)
C16 C17 Fe2 C11 -80.37(18)
C14 C13 Fe2 C20 159.64(16)
C12 C13 Fe2 C20 -81.13(18)
C14 C13 Fe2 C19 117.74(17)
C12 C13 Fe2 C19 -123.03(17)
C12 C13 Fe2 C14 119.2(2)
C14 C13 Fe2 C18 77.24(19)
C12 C13 Fe2 C18 -163.53(16)
C14 C13 Fe2 C17 49.3(4)
C12 C13 Fe2 C17 168.6(3)
C14 C13 Fe2 C12 -119.2(2)
C14 C13 Fe2 C15 -37.78(15)
C12 C13 Fe2 C15 81.45(17)
C14 C13 Fe2 C16 -170.0(2)
C12 C13 Fe2 C16 -50.7(3)
C14 C13 Fe2 C11 -81.73(17)
C12 C13 Fe2 C11 37.50(16)
C13 C12 Fe2 C20 116.21(17)
C11 C12 Fe2 C20 -124.27(16)
C13 C12 Fe2 C19 74.3(2)
C11 C12 Fe2 C19 -166.14(16)
C13 C12 Fe2 C14 -37.60(17)
C11 C12 Fe2 C14 81.92(17)
C13 C12 Fe2 C18 42.4(4)
C11 C12 Fe2 C18 161.9(3)
C13 C12 Fe2 C17 -169.6(3)
C11 C12 Fe2 C17 -50.1(4)
C11 C12 Fe2 C13 119.5(2)
C13 C12 Fe2 C15 -81.65(18)
C11 C12 Fe2 C15 37.86(15)
C13 C12 Fe2 C16 158.26(16)
C11 C12 Fe2 C16 -82.22(18)
C13 C12 Fe2 C11 -119.5(2)
C14 C15 Fe2 C20 157.9(3)
C11 C15 Fe2 C20 39.0(4)
C14 C15 Fe2 C19 -41.7(3)
C11 C15 Fe2 C19 -160.6(3)
C11 C15 Fe2 C14 -118.9(2)
C14 C15 Fe2 C18 -78.63(19)
C11 C15 Fe2 C18 162.47(15)
C14 C15 Fe2 C17 -121.74(17)
C11 C15 Fe2 C17 119.36(16)
C14 C15 Fe2 C13 37.50(17)
C11 C15 Fe2 C13 -81.40(17)
C14 C15 Fe2 C12 81.18(18)
C11 C15 Fe2 C12 -37.72(15)
C14 C15 Fe2 C16 -164.41(17)
C11 C15 Fe2 C16 76.69(18)
C14 C15 Fe2 C11 118.9(2)
C17 C16 Fe2 C20 -118.9(2)
C21 C16 Fe2 C20 120.2(3)
C20 C16 Fe2 C19 37.91(16)
C17 C16 Fe2 C19 -80.95(17)
C21 C16 Fe2 C19 158.1(3)
C20 C16 Fe2 C14 160.1(3)
C17 C16 Fe2 C14 41.3(4)
C21 C16 Fe2 C14 -79.7(4)
C20 C16 Fe2 C18 81.53(17)
C17 C16 Fe2 C18 -37.33(15)
C21 C16 Fe2 C18 -158.3(3)
C20 C16 Fe2 C17 118.9(2)
C21 C16 Fe2 C17 -121.0(3)
C20 C16 Fe2 C13 -42.2(3)
C17 C16 Fe2 C13 -161.1(2)
C21 C16 Fe2 C13 77.9(4)
C20 C16 Fe2 C12 -78.52(18)
C17 C16 Fe2 C12 162.62(15)
C21 C16 Fe2 C12 41.6(3)
C20 C16 Fe2 C15 -163.63(16)
C17 C16 Fe2 C15 77.51(18)
C21 C16 Fe2 C15 -43.5(3)
C20 C16 Fe2 C11 -121.46(16)
C17 C16 Fe2 C11 119.68(15)
C21 C16 Fe2 C11 -1.3(3)
C12 C11 Fe2 C20 74.35(19)
C15 C11 Fe2 C20 -166.63(15)
C6 C11 Fe2 C20 -46.6(3)
C12 C11 Fe2 C19 37.1(4)
C15 C11 Fe2 C19 156.1(3)
C6 C11 Fe2 C19 -83.9(4)
C12 C11 Fe2 C14 -81.09(18)
C15 C11 Fe2 C14 37.93(16)
C6 C11 Fe2 C14 158.0(3)
C12 C11 Fe2 C18 -162.7(3)
C15 C11 Fe2 C18 -43.7(4)
C6 C11 Fe2 C18 76.3(4)
C12 C11 Fe2 C17 160.22(16)
C15 C11 Fe2 C17 -80.76(18)
C6 C11 Fe2 C17 39.3(3)
C12 C11 Fe2 C13 -37.43(17)
C15 C11 Fe2 C13 81.59(17)
C6 C11 Fe2 C13 -158.4(3)
C15 C11 Fe2 C12 119.0(2)
C6 C11 Fe2 C12 -121.0(3)
C12 C11 Fe2 C15 -119.0(2)
C6 C11 Fe2 C15 120.0(3)
C12 C11 Fe2 C16 117.14(17)
C15 C11 Fe2 C16 -123.84(16)
C6 C11 Fe2 C16 -3.8(3)
